data_4073410
loop_
_publ_author_name
'Evans, William J.'
'Miller, Kevin A.'
'Kozimor, Stosh A.'
'Ziller, Joseph W.'
'DiPasquale, Antonio G.'
'Rheingold, Arnold L.'

_publ_section_title
;
 Actinide Hydride Complexes as Multielectron Reductants:&#x00A0; Analogous
 Reduction Chemistry from [(C5Me5)2UH]2, [(C5Me5)2UH2]2, and
 [(C5Me5)2ThH2]2
;
_journal_issue 14
_journal_name_full Organometallics
_journal_page_first 3568
_journal_paper_doi 10.1021/om7003139
_journal_volume 26
_journal_year 2007
_chemical_formula_sum 'C50 H60 Th2'
_chemical_formula_weight 1125.06
_chemical_name_systematic
; 
 ? 
;
_space_group_IT_number 5
_symmetry_cell_setting monoclinic
_symmetry_space_group_name_Hall 'C 2y'
_symmetry_space_group_name_H-M 'C 1 2 1'
_atom_sites_solution_hydrogens geom
_atom_sites_solution_primary direct
_atom_sites_solution_secondary difmap
_audit_creation_method SHELXTL
_cell_angle_alpha 90.00
_cell_angle_beta 103.242(7)
_cell_angle_gamma 90.00
_cell_formula_units_Z 2
_cell_length_a 15.372(7)
_cell_length_b 9.907(4)
_cell_length_c 13.781(6)
_cell_measurement_temperature 163(2)
_cell_volume 2042.9(15)
_computing_cell_refinement 'Bruker SMART/SAINT'
_computing_data_collection 'Bruker SMART'
_computing_data_reduction 'Bruker SAINT'
_computing_molecular_graphics 'Bruker SHELXTL'
_computing_publication_material 'Bruker SHELXTL'
_computing_structure_refinement 'Bruker SHELXTL'
_computing_structure_solution 'Bruker SHELXTL'
_diffrn_ambient_temperature 163(2)
_diffrn_measured_fraction_theta_full 0.998
_diffrn_measured_fraction_theta_max 0.998
_diffrn_measurement_device_type 'CCD area detector'
_diffrn_measurement_method 'omega scans'
_diffrn_radiation_monochromator graphite
_diffrn_radiation_source 'sealed tube'
_diffrn_radiation_type MoK\a
_diffrn_radiation_wavelength 0.71073
_diffrn_reflns_av_R_equivalents 0.0318
_diffrn_reflns_av_sigmaI/netI 0.0356
_diffrn_reflns_limit_h_max 20
_diffrn_reflns_limit_h_min -20
_diffrn_reflns_limit_k_max 13
_diffrn_reflns_limit_k_min -13
_diffrn_reflns_limit_l_max 18
_diffrn_reflns_limit_l_min -18
_diffrn_reflns_number 12349
_diffrn_reflns_theta_full 27.88
_diffrn_reflns_theta_max 27.88
_diffrn_reflns_theta_min 2.47
_diffrn_standards_decay_% '< 1.0'
_diffrn_standards_interval_count 'initial 50 frames recollected'
_diffrn_standards_number '50 frames'
_exptl_absorpt_coefficient_mu 7.305
_exptl_absorpt_correction_T_max 0.4502
_exptl_absorpt_correction_T_min 0.2342
_exptl_absorpt_correction_type multi-scan
_exptl_absorpt_process_details 'Bruker SADABS'
_exptl_crystal_colour orange
_exptl_crystal_density_diffrn 1.829
_exptl_crystal_density_meas ?
_exptl_crystal_density_method 'not measured'
_exptl_crystal_description irregular
_exptl_crystal_F_000 1080
_exptl_crystal_size_max 0.28
_exptl_crystal_size_mid 0.17
_exptl_crystal_size_min 0.13
_refine_diff_density_max 1.726
_refine_diff_density_min -2.201
_refine_diff_density_rms 0.128
_refine_ls_abs_structure_details 'Flack H D (1983), Acta Cryst. A39, 876-881'
_refine_ls_abs_structure_Flack -0.010(13)
_refine_ls_extinction_method none
_refine_ls_goodness_of_fit_ref 1.034
_refine_ls_hydrogen_treatment constr
_refine_ls_matrix_type full
_refine_ls_number_parameters 242
_refine_ls_number_reflns 4807
_refine_ls_number_restraints 1
_refine_ls_restrained_S_all 1.034
_refine_ls_R_factor_all 0.0308
_refine_ls_R_factor_gt 0.0273
_refine_ls_shift/su_max 0.002
_refine_ls_shift/su_mean 0.000
_refine_ls_structure_factor_coef Fsqd
_refine_ls_weighting_details 'calc w=1/[\s^2^(Fo^2^)+(0.0510P)^2^+0.4629P] where P=(Fo^2^+2Fc^2^)/3'
_refine_ls_weighting_scheme calc
_refine_ls_wR_factor_gt 0.0695
_refine_ls_wR_factor_ref 0.0716
_reflns_number_gt 4489
_reflns_number_total 4807
_reflns_threshold_expression >2sigma(I)
_cod_data_source_file om7003139-file006.cif
_cod_data_source_block kam23
_cod_depositor_comments
;
The following automatic conversions were performed:

'_symmetry_cell_setting' value 'Monoclinic' changed to 'monoclinic'
according to /home/saulius/struct/CIF-dictionaries/cif_core.dic
dictionary named 'cif_core.dic' version 2.4.1 from 2010-06-29.

Automatic conversion script
Id: cif_fix_values 1715 2011-07-08 13:25:40Z adriana 

The following automatic conversions were performed:

'_exptl_crystal_density_meas' value 'n/a' was changed to '?' - the
value is perceived as not measured.

Automatic conversion script
Id: cif_fix_values 3008 2015-01-20 13:52:24Z robertas 
;
_cod_original_sg_symbol_H-M C2
_cod_database_code 4073410

loop_
_symmetry_equiv_pos_as_xyz
'x, y, z'
'-x, y, -z'
'x+1/2, y+1/2, z'
'-x+1/2, y+1/2, -z'

loop_
_atom_site_label
_atom_site_type_symbol
_atom_site_fract_x
_atom_site_fract_y
_atom_site_fract_z
_atom_site_U_iso_or_equiv
_atom_site_adp_type
_atom_site_occupancy
_atom_site_symmetry_multiplicity
_atom_site_calc_flag
_atom_site_refinement_flags
Th1 Th 0.864966(9) 1.00078(5) 0.821197(9) 0.01635(6) Uani 1 1 d .
C1 C 0.9780(4) 0.8638(6) 0.7164(4) 0.0256(12) Uani 1 1 d .
C2 C 0.9691(4) 0.7712(6) 0.7914(4) 0.0210(11) Uani 1 1 d .
C3 C 0.8797(4) 0.7259(5) 0.7712(4) 0.0241(12) Uani 1 1 d .
C4 C 0.8335(4) 0.7830(7) 0.6812(4) 0.0286(13) Uani 1 1 d .
C5 C 0.8932(5) 0.8742(7) 0.6483(5) 0.0333(14) Uani 1 1 d .
C6 C 1.0647(5) 0.9185(7) 0.6995(6) 0.0380(16) Uani 1 1 d .
H6A H 1.1064 0.9333 0.7640 0.057 Uiso 1 1 calc R
H6B H 1.0536 1.0042 0.6633 0.057 Uiso 1 1 calc R
H6C H 1.0905 0.8536 0.6604 0.057 Uiso 1 1 calc R
C7 C 1.0450(5) 0.7044(7) 0.8639(5) 0.0320(14) Uani 1 1 d .
H7A H 1.0663 0.6270 0.8317 0.048 Uiso 1 1 calc R
H7B H 1.0241 0.6736 0.9222 0.048 Uiso 1 1 calc R
H7C H 1.0938 0.7692 0.8849 0.048 Uiso 1 1 calc R
C8 C 0.8438(5) 0.6205(7) 0.8320(6) 0.0399(16) Uani 1 1 d .
H8A H 0.7783 0.6215 0.8137 0.060 Uiso 1 1 calc R
H8B H 0.8644 0.6409 0.9031 0.060 Uiso 1 1 calc R
H8C H 0.8654 0.5310 0.8182 0.060 Uiso 1 1 calc R
C9 C 0.7471(5) 0.7334(8) 0.6192(7) 0.050(2) Uani 1 1 d .
H9A H 0.7574 0.6507 0.5844 0.074 Uiso 1 1 calc R
H9B H 0.7212 0.8025 0.5702 0.074 Uiso 1 1 calc R
H9C H 0.7058 0.7142 0.6621 0.074 Uiso 1 1 calc R
C10 C 0.8730(7) 0.9487(9) 0.5501(5) 0.055(2) Uani 1 1 d .
H10A H 0.8871 0.8907 0.4982 0.083 Uiso 1 1 calc R
H10B H 0.9092 1.0309 0.5562 0.083 Uiso 1 1 calc R
H10C H 0.8094 0.9727 0.5322 0.083 Uiso 1 1 calc R
C11 C 1.0000 0.9718(6) 1.0000 0.0173(17) Uani 1 2 d S
H11 H 1.0000 0.8759 1.0000 0.021 Uiso 1 2 calc SR
C12 C 1.0380(4) 1.0291(5) 0.9249(5) 0.0244(15) Uani 1 1 d .
H12 H 1.0762 0.9691 0.9003 0.029 Uiso 1 1 calc R
C13 C 1.0304(4) 1.1578(6) 0.8794(4) 0.0245(12) Uani 1 1 d .
H13 H 1.0409 1.1566 0.8141 0.029 Uiso 1 1 calc R
C14 C 1.0110(4) 1.2852(6) 0.9098(5) 0.0290(13) Uani 1 1 d .
H14 H 1.0034 1.3503 0.8580 0.035 Uiso 1 1 calc R
C15 C 1.0000 1.3392(8) 1.0000 0.0258(17) Uani 1 2 d S
H15 H 1.0000 1.4351 1.0000 0.031 Uiso 1 2 calc SR
C16 C 0.7470(5) 1.0227(10) 0.9400(6) 0.040(3) Uani 1 1 d .
H16 H 0.7527 0.9844 1.0044 0.048 Uiso 1 1 calc R
C17 C 0.7059(5) 0.9385(8) 0.8619(7) 0.046(2) Uani 1 1 d .
H17 H 0.6895 0.8537 0.8846 0.056 Uiso 1 1 calc R
C18 C 0.6838(4) 0.9491(8) 0.7613(8) 0.047(2) Uani 1 1 d .
H18 H 0.6459 0.8773 0.7318 0.057 Uiso 1 1 calc R
C19 C 0.7018(5) 1.0376(9) 0.6891(6) 0.051(3) Uani 1 1 d .
H19 H 0.6759 1.0076 0.6233 0.061 Uiso 1 1 calc R
C20 C 0.7476(6) 1.1569(9) 0.6894(5) 0.048(2) Uani 1 1 d .
H20 H 0.7534 1.1846 0.6251 0.057 Uiso 1 1 calc R
C21 C 0.7882(5) 1.2473(7) 0.7673(7) 0.0414(18) Uani 1 1 d .
H21 H 0.8145 1.3244 0.7447 0.050 Uiso 1 1 calc R
C22 C 0.7967(4) 1.2446(7) 0.8699(6) 0.0396(18) Uani 1 1 d .
H22 H 0.8189 1.3278 0.9000 0.047 Uiso 1 1 calc R
C23 C 0.7811(5) 1.1516(8) 0.9406(5) 0.0381(17) Uani 1 1 d .
H23 H 0.7985 1.1866 1.0064 0.046 Uiso 1 1 calc R
C24 C 0.5000 0.8211(14) 0.5000 0.052(3) Uani 1 2 d S
H24 H 0.5000 0.7252 0.5000 0.062 Uiso 1 2 calc SR
C25 C 0.4672(7) 0.8943(12) 0.5697(7) 0.055(2) Uani 1 1 d .
H25 H 0.4440 0.8470 0.6182 0.066 Uiso 1 1 calc R
C26 C 0.4671(7) 1.0333(10) 0.5710(9) 0.064(4) Uani 1 1 d .
H26 H 0.4447 1.0805 0.6201 0.076 Uiso 1 1 calc R
C27 C 0.5000 1.1043(18) 0.5000 0.087(7) Uani 1 2 d S
H27 H 0.5000 1.2002 0.5000 0.105 Uiso 1 2 calc SR

loop_
_atom_site_aniso_label
_atom_site_aniso_U_11
_atom_site_aniso_U_22
_atom_site_aniso_U_33
_atom_site_aniso_U_23
_atom_site_aniso_U_13
_atom_site_aniso_U_12
Th1 0.01845(9) 0.01301(9) 0.01677(9) 0.00032(16) 0.00234(5) 0.00138(18)
C1 0.034(3) 0.022(3) 0.022(3) -0.001(2) 0.009(2) 0.006(2)
C2 0.027(3) 0.018(3) 0.018(3) -0.003(2) 0.006(2) 0.005(2)
C3 0.031(3) 0.015(3) 0.027(3) -0.007(2) 0.009(2) 0.001(2)
C4 0.033(3) 0.029(3) 0.021(3) -0.009(2) 0.000(2) 0.006(3)
C5 0.045(4) 0.031(3) 0.020(3) -0.003(2) 0.001(3) 0.015(3)
C6 0.046(4) 0.037(4) 0.040(4) 0.001(3) 0.027(3) 0.006(3)
C7 0.036(4) 0.025(3) 0.031(3) -0.006(3) 0.000(3) 0.013(3)
C8 0.048(4) 0.015(3) 0.058(5) 0.001(3) 0.013(4) -0.008(3)
C9 0.036(4) 0.042(4) 0.059(5) -0.030(4) -0.014(4) 0.006(3)
C10 0.084(6) 0.059(5) 0.025(3) 0.010(3) 0.018(4) 0.032(4)
C11 0.020(3) 0.005(4) 0.023(3) 0.000 -0.001(3) 0.000
C12 0.020(2) 0.021(4) 0.029(3) -0.004(2) 0.0005(19) -0.0012(19)
C13 0.019(3) 0.028(3) 0.025(3) -0.001(2) 0.003(2) -0.006(2)
C14 0.034(3) 0.018(3) 0.032(3) 0.008(2) -0.001(3) -0.005(2)
C15 0.032(5) 0.008(3) 0.032(4) 0.000 -0.001(3) 0.000
C16 0.037(3) 0.046(8) 0.045(4) 0.028(4) 0.025(3) 0.025(4)
C17 0.023(3) 0.045(4) 0.078(6) 0.025(4) 0.024(4) 0.000(3)
C18 0.018(3) 0.033(3) 0.090(7) -0.024(4) 0.009(4) 0.000(3)
C19 0.040(4) 0.063(7) 0.037(4) -0.023(3) -0.015(3) 0.030(4)
C20 0.058(5) 0.059(5) 0.028(3) 0.019(3) 0.013(3) 0.033(4)
C21 0.037(4) 0.022(3) 0.072(5) 0.013(3) 0.027(4) 0.010(3)
C22 0.023(3) 0.026(3) 0.066(5) -0.020(3) 0.003(3) 0.006(3)
C23 0.028(3) 0.058(5) 0.025(3) -0.011(3) 0.000(3) 0.023(3)
C24 0.038(6) 0.041(7) 0.067(8) 0.000 -0.006(6) 0.000
C25 0.053(5) 0.076(8) 0.035(4) 0.008(5) 0.008(4) -0.005(5)
C26 0.044(5) 0.056(9) 0.074(6) -0.039(6) -0.021(4) 0.009(4)
C27 0.064(10) 0.047(9) 0.116(17) 0.000 -0.054(11) 0.000

loop_
_atom_type_symbol
_atom_type_description
_atom_type_scat_dispersion_real
_atom_type_scat_dispersion_imag
_atom_type_scat_source
C C 0.0033 0.0016 'International Tables Vol C Tables 4.2.6.8 and 6.1.1.4'
H H 0.0000 0.0000 'International Tables Vol C Tables 4.2.6.8 and 6.1.1.4'
Th Th -7.2400 8.8979 'International Tables Vol C Tables 4.2.6.8 and 6.1.1.4'

loop_
_geom_angle_atom_site_label_1
_geom_angle_atom_site_label_2
_geom_angle_atom_site_label_3
_geom_angle
_geom_angle_site_symmetry_1
_geom_angle_site_symmetry_3
Cnt1 Th1 C11 98.6 . .
Cnt1 Th1 C12 90.3 . .
Cnt1 Th1 C13 102.9 . .
Cnt2 Th1 C11 123.6 . .
Cnt2 Th1 C12 137.6 . .
Cnt2 Th1 C13 119.6 . .
Cnt1 Th1 Cnt2 132.1 . .
C17 Th1 C16 29.8(3) . .
C17 Th1 C20 77.1(2) . .
C16 Th1 C20 85.7(2) . .
C17 Th1 C12 137.2(2) . .
C16 Th1 C12 112.4(2) . .
C20 Th1 C12 134.9(3) . .
C17 Th1 C21 84.6(2) . .
C16 Th1 C21 77.7(2) . .
C20 Th1 C21 30.3(3) . .
C12 Th1 C21 111.0(2) . .
C17 Th1 C23 55.2(3) . .
C16 Th1 C23 29.2(3) . .
C20 Th1 C23 76.2(2) . .
C12 Th1 C23 99.5(2) . .
C21 Th1 C23 56.4(2) . .
C17 Th1 C19 55.9(3) . .
C16 Th1 C19 75.9(3) . .
C20 Th1 C19 29.0(3) . .
C12 Th1 C19 163.5(3) . .
C21 Th1 C19 55.6(3) . .
C23 Th1 C19 81.0(2) . .
C17 Th1 C18 28.7(3) . .
C16 Th1 C18 55.2(3) . .
C20 Th1 C18 55.9(3) . .
C12 Th1 C18 165.7(3) . .
C21 Th1 C18 75.1(2) . .
C23 Th1 C18 72.6(2) . .
C19 Th1 C18 29.3(3) . .
C17 Th1 C22 74.8(2) . .
C16 Th1 C22 56.2(3) . .
C20 Th1 C22 55.9(2) . .
C12 Th1 C22 99.27(18) . .
C21 Th1 C22 29.2(2) . .
C23 Th1 C22 29.4(3) . .
C19 Th1 C22 73.0(2) . .
C18 Th1 C22 79.8(2) . .
C17 Th1 C5 113.4(3) . .
C16 Th1 C5 143.2(3) . .
C20 Th1 C5 84.0(2) . .
C12 Th1 C5 99.69(19) . .
C21 Th1 C5 108.0(2) . .
C23 Th1 C5 158.89(19) . .
C19 Th1 C5 78.1(2) . .
C18 Th1 C5 90.3(2) . .
C22 Th1 C5 137.1(2) . .
C17 Th1 C3 87.6(2) . .
C16 Th1 C3 109.0(2) . .
C20 Th1 C3 117.5(2) . .
C12 Th1 C3 95.93(17) . .
C21 Th1 C3 147.7(2) . .
C23 Th1 C3 137.9(2) . .
C19 Th1 C3 94.5(2) . .
C18 Th1 C3 83.15(19) . .
C22 Th1 C3 162.1(2) . .
C5 Th1 C3 47.81(19) . .
C17 Th1 C1 133.1(2) . .
C16 Th1 C1 156.0(2) . .
C20 Th1 C1 108.6(2) . .
C12 Th1 C1 71.33(18) . .
C21 Th1 C1 124.3(2) . .
C23 Th1 C1 170.6(2) . .
C19 Th1 C1 107.2(2) . .
C18 Th1 C1 116.8(2) . .
C22 Th1 C1 147.8(2) . .
C5 Th1 C1 29.14(18) . .
C3 Th1 C1 47.57(18) . .
C17 Th1 C11 108.2(2) . .
C16 Th1 C11 86.63(16) . .
C20 Th1 C11 150.7(2) . .
C12 Th1 C11 29.35(14) . .
C21 Th1 C11 120.5(2) . .
C23 Th1 C11 83.44(15) . .
C19 Th1 C11 162.53(19) . .
C18 Th1 C11 136.4(2) . .
C22 Th1 C11 96.87(19) . .
C5 Th1 C11 117.66(15) . .
C3 Th1 C11 91.74(17) . .
C1 Th1 C11 89.00(14) . .
C17 Th1 C4 86.9(2) . .
C16 Th1 C4 115.7(3) . .
C20 Th1 C4 89.7(2) . .
C12 Th1 C4 115.11(17) . .
C21 Th1 C4 119.6(2) . .
C23 Th1 C4 141.5(2) . .
C19 Th1 C4 70.59(19) . .
C18 Th1 C4 69.9(2) . .
C22 Th1 C4 143.54(19) . .
C5 Th1 C4 29.2(2) . .
C3 Th1 C4 28.48(17) . .
C1 Th1 C4 47.65(19) . .
C11 Th1 C4 118.97(16) . .
C17 Th1 C2 114.2(2) . .
C16 Th1 C2 128.5(2) . .
C20 Th1 C2 131.3(2) . .
C12 Th1 C2 69.34(16) . .
C21 Th1 C2 152.8(2) . .
C23 Th1 C2 150.51(19) . .
C19 Th1 C2 117.56(19) . .
C18 Th1 C2 111.59(19) . .
C22 Th1 C2 168.52(19) . .
C5 Th1 C2 47.51(17) . .
C3 Th1 C2 28.68(17) . .
C1 Th1 C2 28.62(16) . .
C11 Th1 C2 73.96(14) . .
C4 Th1 C2 47.01(17) . .
C17 Th1 C13 146.5(2) . .
C16 Th1 C13 116.7(2) . .
C20 Th1 C13 106.3(2) . .
C12 Th1 C13 28.63(16) . .
C21 Th1 C13 83.9(2) . .
C23 Th1 C13 92.5(2) . .
C19 Th1 C13 135.2(2) . .
C18 Th1 C13 158.6(2) . .
C22 Th1 C13 79.89(19) . .
C5 Th1 C13 100.1(2) . .
C3 Th1 C13 117.65(18) . .
C1 Th1 C13 78.46(18) . .
C11 Th1 C13 53.30(15) . .
C4 Th1 C13 125.93(18) . .
C2 Th1 C13 88.98(18) . .
C2 C1 C5 107.6(6) . .
C2 C1 C6 125.7(6) . .
C5 C1 C6 125.6(6) . .
C2 C1 Th1 76.4(3) . .
C5 C1 Th1 74.2(3) . .
C6 C1 Th1 124.9(4) . .
C3 C2 C1 108.4(5) . .
C3 C2 C7 124.2(6) . .
C1 C2 C7 125.6(6) . .
C3 C2 Th1 74.3(3) . .
C1 C2 Th1 75.0(3) . .
C7 C2 Th1 128.9(4) . .
C4 C3 C2 108.6(5) . .
C4 C3 C8 126.2(6) . .
C2 C3 C8 124.8(6) . .
C4 C3 Th1 77.0(3) . .
C2 C3 Th1 77.0(3) . .
C8 C3 Th1 117.9(4) . .
C3 C4 C5 107.6(5) . .
C3 C4 C9 125.5(7) . .
C5 C4 C9 125.4(6) . .
C3 C4 Th1 74.5(3) . .
C5 C4 Th1 73.5(3) . .
C9 C4 Th1 128.8(4) . .
C1 C5 C4 107.6(5) . .
C1 C5 C10 126.5(7) . .
C4 C5 C10 125.1(7) . .
C1 C5 Th1 76.7(3) . .
C4 C5 Th1 77.2(3) . .
C10 C5 Th1 120.1(5) . .
C12 C11 C12 132.8(6) 2_757 .
C12 C11 Th1 70.7(2) 2_757 2_757
C12 C11 Th1 104.5(3) . 2_757
C12 C11 Th1 104.5(3) 2_757 .
C12 C11 Th1 70.7(2) . .
Th1 C11 Th1 168.4(2) 2_757 .
C13 C12 C11 132.7(5) . .
C13 C12 Th1 83.6(3) . .
C11 C12 Th1 80.0(2) . .
C14 C13 C12 133.6(6) . .
C14 C13 Th1 109.4(4) . .
C12 C13 Th1 67.7(3) . .
C13 C14 C15 134.2(6) . .
C14 C15 C14 135.0(8) . 2_757
C23 C16 C17 131.6(7) . .
C23 C16 Th1 76.9(4) . .
C17 C16 Th1 74.6(4) . .
C18 C17 C16 135.0(7) . .
C18 C17 Th1 78.2(4) . .
C16 C17 Th1 75.6(4) . .
C17 C18 C19 137.1(7) . .
C17 C18 Th1 73.1(4) . .
C19 C18 Th1 75.3(4) . .
C20 C19 C18 136.1(7) . .
C20 C19 Th1 74.0(4) . .
C18 C19 Th1 75.3(4) . .
C19 C20 C21 132.6(7) . .
C19 C20 Th1 77.0(4) . .
C21 C20 Th1 75.3(4) . .
C22 C21 C20 132.6(7) . .
C22 C21 Th1 76.9(4) . .
C20 C21 Th1 74.4(4) . .
C21 C22 C23 136.8(7) . .
C21 C22 Th1 74.0(4) . .
C23 C22 Th1 74.4(4) . .
C16 C23 C22 136.8(7) . .
C16 C23 Th1 73.9(4) . .
C22 C23 Th1 76.3(4) . .
C25 C24 C25 117.0(14) . 2_656
C26 C25 C24 122.2(11) . .
C25 C26 C27 119.7(13) . .
C26 C27 C26 119.2(16) 2_656 .

loop_
_geom_bond_atom_site_label_1
_geom_bond_atom_site_label_2
_geom_bond_distance
_geom_bond_site_symmetry_2
Th1 C17 2.702(6) .
Th1 C16 2.716(6) .
Th1 C20 2.729(7) .
Th1 C12 2.731(6) .
Th1 C21 2.740(7) .
Th1 C23 2.753(6) .
Th1 C19 2.765(7) .
Th1 C18 2.765(7) .
Th1 C22 2.777(6) .
Th1 C5 2.813(6) .
Th1 C3 2.830(5) .
Th1 C1 2.846(6) .
Th1 C11 2.8495(11) .
Th1 C4 2.861(6) .
Th1 C2 2.864(6) .
Th1 C13 2.933(6) .
Th1 Cnt1 2.575 .
Th1 Cnt2 2.058 .
C1 C2 1.411(8) .
C1 C5 1.424(9) .
C1 C6 1.506(9) .
C2 C3 1.411(8) .
C2 C7 1.504(8) .
C3 C4 1.400(9) .
C3 C8 1.519(9) .
C4 C5 1.433(10) .
C4 C9 1.488(9) .
C5 C10 1.510(9) .
C11 C12 1.418(7) 2_757
C11 C12 1.418(7) .
C11 Th1 2.8495(11) 2_757
C12 C13 1.414(8) .
C13 C14 1.383(9) .
C14 C15 1.398(8) .
C15 C14 1.398(8) 2_757
C16 C23 1.379(14) .
C16 C17 1.393(13) .
C17 C18 1.354(13) .
C18 C19 1.401(13) .
C19 C20 1.376(13) .
C20 C21 1.428(12) .
C21 C22 1.389(12) .
C22 C23 1.402(12) .
C24 C25 1.388(12) .
C24 C25 1.388(13) 2_656
C25 C26 1.377(18) .
C26 C27 1.391(15) .
C27 C26 1.391(15) 2_656
